data_2204693
loop_
_publ_author_name
'Xiu-Jian Wang'
'Qing-Ling Ni'
'Xian-Shu Bi'
'Hong-Xia Jian'

_publ_section_title
;
 Dichlorobis(pyridinium-2-thiolato)cadmium(II)
;
_journal_issue 12
_journal_name_full 'Acta Crystallographica Section E'
_journal_page_first m1859
_journal_page_last m1860
_journal_paper_doi 10.1107/S1600536804029071
_journal_volume 60
_journal_year 2004
_chemical_formula_iupac '[Cd Cl2 (C5 H5 N S)2]'
_chemical_formula_moiety 'C10 H10 Cd Cl2 N2 S2'
_chemical_formula_sum 'C10 H10 Cd Cl2 N2 S2'
_chemical_formula_weight 405.62
_chemical_name_common Bis(pyridine-2-thione)dichlorocadmium(II)
_chemical_name_systematic
;
Dichlorobis(pyridinium-2-thiolato)cadmium(II)
;
_space_group_IT_number 43
_symmetry_cell_setting orthorhombic
_symmetry_space_group_name_Hall 'F 2 -2d'
_symmetry_space_group_name_H-M 'F d d 2'
_atom_sites_solution_hydrogens geom
_atom_sites_solution_primary direct
_atom_sites_solution_secondary difmap
_audit_creation_method SHELXL-97
_cell_angle_alpha 90.00
_cell_angle_beta 90.00
_cell_angle_gamma 90.00
_cell_formula_units_Z 8
_cell_length_a 12.837(3)
_cell_length_b 27.526(6)
_cell_length_c 8.140(2)
_cell_measurement_reflns_used 2850
_cell_measurement_temperature 293(2)
_cell_measurement_theta_max 27.04
_cell_measurement_theta_min 1.86
_cell_volume 2876.3(12)
_computing_cell_refinement 'SAINT (Bruker, 1998)'
_computing_data_collection 'SMART (Bruker, 1998)'
_computing_data_reduction SAINT
_computing_molecular_graphics 'ORTEP-3 for Windows (Farrugia, 1997)'
_computing_publication_material SHELXL97
_computing_structure_refinement 'SHELXL97 (Sheldrick, 1997)'
_computing_structure_solution 'SHELXS97 (Sheldrick, 1997)'
_diffrn_ambient_temperature 293(2)
_diffrn_measured_fraction_theta_full 1.000
_diffrn_measured_fraction_theta_max 1.000
_diffrn_measurement_device_type 'Bruker SMART CCD area-detector'
_diffrn_measurement_method \w
_diffrn_radiation_monochromator graphite
_diffrn_radiation_source 'fine-focus sealed tube'
_diffrn_radiation_type MoK\a
_diffrn_radiation_wavelength 0.71073
_diffrn_reflns_av_R_equivalents 0.0195
_diffrn_reflns_av_sigmaI/netI 0.0203
_diffrn_reflns_limit_h_max 16
_diffrn_reflns_limit_h_min -13
_diffrn_reflns_limit_k_max 27
_diffrn_reflns_limit_k_min -34
_diffrn_reflns_limit_l_max 10
_diffrn_reflns_limit_l_min -10
_diffrn_reflns_number 4192
_diffrn_reflns_theta_full 27.04
_diffrn_reflns_theta_max 27.04
_diffrn_reflns_theta_min 2.96
_diffrn_standards_decay_% 0
_exptl_absorpt_coefficient_mu 2.158
_exptl_absorpt_correction_T_max 0.879
_exptl_absorpt_correction_T_min 0.834
_exptl_absorpt_correction_type multi-scan
_exptl_absorpt_process_details '(SADABS; Bruker, 1998)'
_exptl_crystal_colour 'light yellow'
_exptl_crystal_density_diffrn 1.873
_exptl_crystal_density_method 'not measured'
_exptl_crystal_description rod
_exptl_crystal_F_000 1584
_exptl_crystal_size_max 0.15
_exptl_crystal_size_mid 0.07
_exptl_crystal_size_min 0.06
_refine_diff_density_max 0.296
_refine_diff_density_min -0.300
_refine_ls_abs_structure_details 'Flack (1983), 729 Friedel pairs'
_refine_ls_abs_structure_Flack 0.04(2)
_refine_ls_extinction_method none
_refine_ls_goodness_of_fit_ref 1.022
_refine_ls_hydrogen_treatment constr
_refine_ls_matrix_type full
_refine_ls_number_parameters 78
_refine_ls_number_reflns 1579
_refine_ls_number_restraints 1
_refine_ls_restrained_S_all 1.021
_refine_ls_R_factor_all 0.0194
_refine_ls_R_factor_gt 0.0183
_refine_ls_shift/su_max 0.029
_refine_ls_shift/su_mean 0.003
_refine_ls_structure_factor_coef Fsqd
_refine_ls_weighting_details 'calc w = 1/[\s^2^(Fo^2^)+(0.0224P)^2^] where P = (Fo^2^+2Fc^2^)/3'
_refine_ls_weighting_scheme calc
_refine_ls_wR_factor_gt 0.0404
_refine_ls_wR_factor_ref 0.0407
_reflns_number_gt 1520
_reflns_number_total 1579
_reflns_threshold_expression I>2\s(I)
_cod_data_source_file hb6120.cif
_cod_data_source_block I
_cod_original_sg_symbol_Hall 'F 2 -2d '
_cod_database_code 2204693
_cod_database_fobs_code 2204693

loop_
_symmetry_equiv_pos_as_xyz
'x, y, z'
'-x, -y, z'
'x+1/4, -y+1/4, z+1/4'
'-x+1/4, y+1/4, z+1/4'
'x, y+1/2, z+1/2'
'-x, -y+1/2, z+1/2'
'x+1/4, -y+3/4, z+3/4'
'-x+1/4, y+3/4, z+3/4'
'x+1/2, y, z+1/2'
'-x+1/2, -y, z+1/2'
'x+3/4, -y+1/4, z+3/4'
'-x+3/4, y+1/4, z+3/4'
'x+1/2, y+1/2, z'
'-x+1/2, -y+1/2, z'
'x+3/4, -y+3/4, z+1/4'
'-x+3/4, y+3/4, z+1/4'

loop_
_atom_site_label
_atom_site_fract_x
_atom_site_fract_y
_atom_site_fract_z
_atom_site_U_iso_or_equiv
_atom_site_adp_type
_atom_site_calc_flag
_atom_site_refinement_flags
_atom_site_occupancy
_atom_site_type_symbol
Cd 0.2500 0.2500 0.53742(4) 0.04074(8) Uani d S 1 Cd
S 0.17690(5) 0.32170(3) 0.68829(10) 0.05179(18) Uani d . 1 S
Cl 0.40241(5) 0.27564(2) 0.37412(9) 0.05074(16) Uani d . 1 Cl
N 0.29346(18) 0.39272(8) 0.8027(3) 0.0427(5) Uani d . 1 N
H0A 0.2479 0.4105 0.7540 0.051 Uiso calc R 1 H
C1 0.4375(2) 0.33858(13) 0.9549(4) 0.0593(8) Uani d . 1 C
H1A 0.4876 0.3196 1.0069 0.071 Uiso calc R 1 H
C2 0.4437(2) 0.38833(14) 0.9646(4) 0.0627(9) Uani d . 1 C
H2A 0.4969 0.4032 1.0236 0.075 Uiso calc R 1 H
C3 0.3709(3) 0.41508(11) 0.8864(4) 0.0578(8) Uani d . 1 C
H3A 0.3740 0.4488 0.8899 0.069 Uiso calc R 1 H
C4 0.28371(19) 0.34418(9) 0.7915(4) 0.0375(5) Uani d . 1 C
C5 0.3593(2) 0.31667(10) 0.8702(4) 0.0486(6) Uani d . 1 C
H5A 0.3563 0.2829 0.8650 0.058 Uiso calc R 1 H

loop_
_atom_site_aniso_label
_atom_site_aniso_U_11
_atom_site_aniso_U_22
_atom_site_aniso_U_33
_atom_site_aniso_U_12
_atom_site_aniso_U_13
_atom_site_aniso_U_23
Cd 0.04312(13) 0.03507(12) 0.04404(12) -0.00578(13) 0.000 0.000
S 0.0375(3) 0.0533(4) 0.0646(4) 0.0073(3) -0.0152(3) -0.0191(3)
Cl 0.0496(4) 0.0413(3) 0.0613(4) -0.0102(3) 0.0109(3) -0.0007(3)
N 0.0506(12) 0.0357(11) 0.0416(12) 0.0036(9) 0.0017(12) -0.0048(11)
C1 0.0473(17) 0.075(2) 0.0554(18) 0.0097(15) -0.0139(16) -0.0099(17)
C2 0.0457(17) 0.086(3) 0.0566(19) -0.0132(16) -0.0072(15) -0.0235(18)
C3 0.065(2) 0.0493(16) 0.0593(19) -0.0159(15) 0.0104(18) -0.0196(15)
C4 0.0343(11) 0.0416(13) 0.0366(12) 0.0014(10) 0.0014(11) -0.0041(12)
C5 0.0458(15) 0.0441(14) 0.0559(16) 0.0043(12) -0.0117(13) -0.0016(13)

loop_
_atom_type_symbol
_atom_type_description
_atom_type_scat_dispersion_real
_atom_type_scat_dispersion_imag
_atom_type_scat_source
C C 0.0033 0.0016 'International Tables Vol C Tables 4.2.6.8 and 6.1.1.4'
H H 0.0000 0.0000 'International Tables Vol C Tables 4.2.6.8 and 6.1.1.4'
N N 0.0061 0.0033 'International Tables Vol C Tables 4.2.6.8 and 6.1.1.4'
S S 0.1246 0.1234 'International Tables Vol C Tables 4.2.6.8 and 6.1.1.4'
Cl Cl 0.1484 0.1585 'International Tables Vol C Tables 4.2.6.8 and 6.1.1.4'
Cd Cd -0.8075 1.2024 'International Tables Vol C Tables 4.2.6.8 and 6.1.1.4'

loop_
_geom_angle_atom_site_label_1
_geom_angle_atom_site_label_2
_geom_angle_atom_site_label_3
_geom_angle_site_symmetry_1
_geom_angle_site_symmetry_3
_geom_angle
_geom_angle_publ_flag
S Cd S 14 . 121.33(4) yes
Cl Cd Cl 14 . 114.83(4) yes
Cl Cd S 14 14 109.60(3) yes
Cl Cd S . 14 101.08(3) yes
Cl Cd S 14 . 101.08(3) ?
Cl Cd S . . 109.60(3) ?
C4 S Cd . . 102.92(9) n
C4 N C3 . . 123.7(3) ?
C4 N H0A . . 118.2 ?
C3 N H0A . . 118.2 ?
C5 C1 C2 . . 121.0(3) ?
C5 C1 H1A . . 119.5 ?
C2 C1 H1A . . 119.5 ?
C3 C2 C1 . . 118.5(3) ?
C3 C2 H2A . . 120.8 ?
C1 C2 H2A . . 120.8 ?
C2 C3 N . . 119.9(3) ?
C2 C3 H3A . . 120.1 ?
N C3 H3A . . 120.1 ?
N C4 C5 . . 116.5(3) ?
N C4 S . . 117.6(2) ?
C5 C4 S . . 125.8(2) ?
C1 C5 C4 . . 120.6(3) ?
C1 C5 H5A . . 119.7 ?
C4 C5 H5A . . 119.7 ?

loop_
_geom_bond_atom_site_label_1
_geom_bond_atom_site_label_2
_geom_bond_site_symmetry_2
_geom_bond_distance
_geom_bond_publ_flag
Cd S . 2.5068(8) y
Cd Cl . 2.4684(8) y
Cd S 14 2.5068(8) n
Cd Cl 14 2.4684(8) n
S C4 . 1.723(3) n
N C4 . 1.345(3) n
N C3 . 1.353(4) n
N H0A . 0.8600 ?
C1 C5 . 1.359(4) n
C1 C2 . 1.374(5) n
C1 H1A . 0.9300 ?
C2 C3 . 1.349(5) n
C2 H2A . 0.9300 ?
C3 H3A . 0.9300 ?
C4 C5 . 1.387(4) n
C5 H5A . 0.9300 ?

loop_
_geom_hbond_atom_site_label_D
_geom_hbond_atom_site_label_H
_geom_hbond_atom_site_label_A
_geom_hbond_site_symmetry_A
_geom_hbond_distance_DH
_geom_hbond_distance_HA
_geom_hbond_distance_DA
_geom_hbond_angle_DHA
C1 H1A S 9 0.93 2.84 3.643(3) 145
C3 H3A Cl 12 0.93 2.87 3.619(3) 139
N H0A Cl 15_455 0.86 2.39 3.231(2) 167
